data_4101089
loop_
_publ_author_name
'Wang, Changsheng'
'P\%alsson, Lars-Olof'
'Batsanov, Andrei S.'
'Bryce, Martin R.'

_publ_section_title
;
Molecular wires comprising \p-extended ethynyl- and
butadiynyl-2,5-diphenyl-1,3,4-oxadiazole derivatives:
synthesis, redox, structural and optoelectronic properties.
;
_journal_name_full 'Journal of the American Chemical Society'
_journal_paper_doi 10.1021/ja0577600
_journal_year 2006
_chemical_formula_moiety 'C66 H62 N4 O4 S2,3(C H Cl3)'
_chemical_formula_sum 'C69 H65 Cl9 N4 O4 S2'
_chemical_formula_weight 1397.42
_chemical_melting_point 567.6(6)
_space_group_IT_number 2
_symmetry_cell_setting triclinic
_symmetry_space_group_name_Hall '-P 1'
_symmetry_space_group_name_H-M 'P -1'
_cell_angle_alpha 105.61(1)
_cell_angle_beta 94.59(1)
_cell_angle_gamma 95.14(1)
_cell_formula_units_Z 2
_cell_length_a 11.559(3)
_cell_length_b 13.703(4)
_cell_length_c 22.000(5)
_cell_measurement_temperature 100(2)
_cell_volume 3322.9(15)
_diffrn_ambient_temperature 100(2)
_exptl_crystal_density_diffrn 1.397
_cod_depositor_comments
;
The following automatic conversions were performed:
'_symmetry_cell_setting' value 'Triclinic' changed to 'triclinic'
according to '/home/saulius/struct/CIF-dictionaries/cif_core.dic'
dictionary named 'cif_core.dic' version 2.4.1 from 2010-06-29.

Automatic conversion script
Id: cif_fix_enum 1527 2010-12-29 10:47:43Z saulius 

The following automatic conversions were performed:

'_chemical_melting_point' value '293.9--295.0\% C' was changed to
'567.6(6)' - it was converted from degrees Celsius(C) to Kelvins(K),
the average value was taken and precision was estimated.

Automatic conversion script
Id: cif_fix_values 1646 2011-03-28 12:23:43Z adriana 
;
_cod_database_code 4101089

loop_
_symmetry_equiv_pos_as_xyz
'x, y, z'
'-x, -y, -z'

loop_
_atom_site_label
_atom_site_type_symbol
_atom_site_fract_x
_atom_site_fract_y
_atom_site_fract_z
_atom_site_U_iso_or_equiv
_atom_site_adp_type
_atom_site_occupancy
_atom_site_symmetry_multiplicity
_atom_site_calc_flag
_atom_site_refinement_flags
_atom_site_disorder_assembly
_atom_site_disorder_group
S1 S 0.27711(6) 0.59664(5) 0.81841(3) 0.02511(16) Uani 1 1 d . . .
S2 S 0.25391(6) 0.38285(5) 0.74885(3) 0.02503(16) Uani 1 1 d . . .
O1 O 0.52644(18) 1.41534(14) 1.05441(9) 0.0307(5) Uani 1 1 d . . .
O2 O 0.44345(15) -0.40996(13) 0.45296(8) 0.0231(4) Uani 1 1 d . . .
O3 O 0.2556(2) 1.7769(3) 1.19951(16) 0.0703(9) Uani 1 1 d . A .
O4 O 0.6113(2) -0.81861(17) 0.28970(11) 0.0521(7) Uani 1 1 d . . .
N1 N 0.7093(2) 1.44760(18) 1.03592(11) 0.0332(6) Uani 1 1 d . . .
N2 N 0.6706(2) 1.53913(18) 1.06913(11) 0.0314(6) Uani 1 1 d . . .
N3 N 0.2575(2) -0.40003(17) 0.46751(11) 0.0277(5) Uani 1 1 d . . .
N4 N 0.2698(2) -0.50059(17) 0.43267(11) 0.0271(5) Uani 1 1 d . . .
C1 C 0.5380(2) 0.6957(2) 0.82178(12) 0.0242(6) Uani 1 1 d . . .
H1 H 0.4658 0.7141 0.8363 0.029 Uiso 1 1 d R . .
C2 C 0.6374(3) 0.7669(2) 0.83781(13) 0.0282(6) Uani 1 1 d . . .
C3 C 0.7449(3) 0.7398(2) 0.81733(14) 0.0317(7) Uani 1 1 d . . .
H3 H 0.8120 0.7886 0.8290 0.038 Uiso 1 1 d R . .
C4 C 0.7538(3) 0.6428(2) 0.78056(14) 0.0296(6) Uani 1 1 d . . .
H4 H 0.8266 0.6247 0.7668 0.036 Uiso 1 1 d R . .
C5 C 0.7193(2) 0.4059(2) 0.69325(13) 0.0277(6) Uani 1 1 d . . .
H5 H 0.7978 0.4335 0.6944 0.033 Uiso 1 1 d R . .
C6 C 0.6828(2) 0.3058(2) 0.66042(13) 0.0285(6) Uani 1 1 d . . .
H6 H 0.7366 0.2646 0.6387 0.034 Uiso 1 1 d R . .
C7 C 0.5670(2) 0.2643(2) 0.65858(12) 0.0246(6) Uani 1 1 d . . .
C8 C 0.4863(2) 0.3250(2) 0.68985(12) 0.0235(6) Uani 1 1 d . . .
H8 H 0.4077 0.2969 0.6882 0.028 Uiso 1 1 d R . .
C9 C 0.4598(2) 0.50690(19) 0.76124(12) 0.0205(5) Uani 1 1 d . . .
C10 C 0.5461(2) 0.5972(2) 0.78460(12) 0.0214(6) Uani 1 1 d . . .
C11 C 0.6549(2) 0.5712(2) 0.76351(13) 0.0235(6) Uani 1 1 d . . .
C12 C 0.6395(2) 0.4661(2) 0.72535(12) 0.0239(6) Uani 1 1 d . . .
C13 C 0.5221(2) 0.4259(2) 0.72338(12) 0.0213(6) Uani 1 1 d . . .
C14 C 0.3464(2) 0.49735(19) 0.77389(12) 0.0216(6) Uani 1 1 d . . .
C15 C 0.1440(2) 0.5245(2) 0.81910(14) 0.0286(6) Uani 1 1 d . . .
C16 C 0.1329(2) 0.4263(2) 0.78645(14) 0.0268(6) Uani 1 1 d . . .
C17 C 0.0561(3) 0.5811(2) 0.85730(16) 0.0400(8) Uani 1 1 d . . .
H171 H -0.0138 0.5341 0.8554 0.058(6) Uiso 1 1 d R . .
H172 H 0.0350 0.6367 0.8400 0.058(6) Uiso 1 1 d R . .
H173 H 0.0901 0.6092 0.9014 0.058(6) Uiso 1 1 d R . .
C18 C 0.0290(3) 0.3477(2) 0.77687(17) 0.0383(8) Uani 1 1 d . . .
H181 H -0.0276 0.3748 0.8059 0.110(10) Uiso 1 1 d R . .
H182 H 0.0543 0.2862 0.7857 0.110(10) Uiso 1 1 d R . .
H183 H -0.0073 0.3309 0.7331 0.110(10) Uiso 1 1 d R . .
C19 C 0.6284(3) 0.8704(2) 0.87448(14) 0.0307(7) Uani 1 1 d . . .
C20 C 0.6213(3) 0.9565(2) 0.90250(14) 0.0345(7) Uani 1 1 d . . .
C21 C 0.6186(3) 1.0626(2) 0.93479(13) 0.0323(7) Uani 1 1 d . . .
C22 C 0.7166(3) 1.1323(2) 0.93888(14) 0.0368(7) Uani 1 1 d . . .
H22 H 0.7840 1.1092 0.9205 0.044 Uiso 1 1 d R . .
C23 C 0.7165(3) 1.2336(2) 0.96961(14) 0.0363(7) Uani 1 1 d . . .
H23 H 0.7837 1.2801 0.9718 0.044 Uiso 1 1 d R . .
C24 C 0.6184(3) 1.2689(2) 0.99720(13) 0.0322(7) Uani 1 1 d . . .
C25 C 0.5194(3) 1.2007(2) 0.99333(14) 0.0347(7) Uani 1 1 d . . .
H25 H 0.4516 1.2239 1.0113 0.042 Uiso 1 1 d R . .
C26 C 0.5197(3) 1.0989(2) 0.96221(14) 0.0342(7) Uani 1 1 d . . .
H26 H 0.4523 1.0524 0.9594 0.041 Uiso 1 1 d R . .
C27 C 0.6228(3) 1.3778(2) 1.02867(13) 0.0297(7) Uani 1 1 d . . .
C28 C 0.5637(3) 1.5169(2) 1.07906(13) 0.0288(6) Uani 1 1 d . . .
C29 C 0.4843(3) 1.5850(2) 1.11082(13) 0.0291(6) Uani 1 1 d . . .
C30 C 0.5254(3) 1.6871(2) 1.13998(13) 0.0291(6) Uani 1 1 d . . .
H30 H 0.6044 1.7109 1.1385 0.035 Uiso 1 1 d R . .
C31 C 0.4523(3) 1.7536(3) 1.17066(15) 0.0358(7) Uani 1 1 d . . .
H31 H 0.4811 1.8227 1.1910 0.043 Uiso 1 1 d R . .
C32 C 0.3363(3) 1.7180(3) 1.17153(17) 0.0478(10) Uani 1 1 d . . .
C33 C 0.2946(3) 1.6169(3) 1.14282(19) 0.0524(11) Uani 1 1 d . . .
H33 H 0.2151 1.5934 1.1434 0.063 Uiso 1 1 d R . .
C34 C 0.3678(3) 1.5504(3) 1.11296(16) 0.0429(8) Uani 1 1 d . . .
H34 H 0.3395 1.4810 1.0936 0.051 Uiso 1 1 d R . .
C35 C 0.2913(4) 1.8760(5) 1.2368(2) 0.0799(16) Uani 1 1 d D . .
H351 H 0.3347 1.9146 1.2190 0.104 Uiso 1 1 d R A .
H352 H 0.3579 1.8802 1.2691 0.104 Uiso 1 1 d R . .
C36A C 0.1695(5) 1.8915(5) 1.2616(3) 0.0266(13) Uani 0.50 1 d PD A 1
H36A H 0.1363 1.8284 1.2717 0.032 Uiso 0.50 1 d PR A 1
C37A C 0.1978(13) 1.9732(11) 1.3213(6) 0.061(5) Uani 0.50 1 d PD A 1
H371 H 0.2329 2.0358 1.3123 0.080 Uiso 0.50 1 d PR A 1
H372 H 0.2540 1.9534 1.3510 0.080 Uiso 0.50 1 d PR A 1
C38A C 0.0840(6) 1.9965(6) 1.3525(3) 0.0397(17) Uani 0.50 1 d PD A 1
H381 H 0.0353 2.0278 1.3255 0.052 Uiso 0.50 1 d PR A 1
H382 H 0.0419 1.9295 1.3509 0.052 Uiso 0.50 1 d PR A 1
C39A C 0.0972(7) 2.0584(7) 1.4203(4) 0.058(3) Uiso 0.50 1 d PD A 1
H391 H 0.1390 2.1259 1.4227 0.075 Uiso 0.50 1 d PR A 1
H392 H 0.1434 2.0270 1.4482 0.075 Uiso 0.50 1 d PR A 1
C36B C 0.2375(14) 1.9753(9) 1.2637(6) 0.035(4) Uiso 0.20 1 d PD A 2
H36B H 0.2993 2.0344 1.2814 0.042 Uiso 0.20 1 d PR A 2
C37B C 0.183(4) 1.953(2) 1.3201(17) 0.052(10) Uiso 0.20 1 d PD A 2
H373 H 0.2398 1.9294 1.3475 0.068 Uiso 0.20 1 d PR A 2
H374 H 0.1214 1.8960 1.3002 0.068 Uiso 0.20 1 d PR A 2
C38B C 0.1223(14) 2.0407(12) 1.3596(8) 0.028(4) Uiso 0.20 1 d PD A 2
H383 H 0.1829 2.0962 1.3838 0.036 Uiso 0.20 1 d PR A 2
H384 H 0.0677 2.0680 1.3330 0.036 Uiso 0.20 1 d PR A 2
C39B C 0.0565(8) 1.9858(7) 1.4022(5) 0.030(2) Uiso 0.30 1 d PD A 2
H393 H 0.1126 1.9697 1.4335 0.040 Uiso 0.30 1 d PR A 2
H394 H 0.0078 1.9221 1.3776 0.040 Uiso 0.30 1 d PR A 2
C36C C 0.2034(8) 1.9404(8) 1.2777(4) 0.021(2) Uiso 0.30 1 d PD A 3
H36C H 0.2411 2.0120 1.2965 0.025 Uiso 0.30 1 d PR A 3
C37C C 0.1691(8) 1.8953(8) 1.3310(4) 0.031(2) Uiso 0.30 1 d PD A 3
H375 H 0.2392 1.9038 1.3617 0.040 Uiso 0.30 1 d PR A 3
H376 H 0.1485 1.8211 1.3116 0.040 Uiso 0.30 1 d PR A 3
C38C C 0.0696(8) 1.9357(7) 1.3699(5) 0.034(2) Uiso 0.30 1 d PD A 3
H38A H -0.0047 1.9171 1.3416 0.044 Uiso 0.30 1 calc PR A 3
H38B H 0.0630 1.9007 1.4036 0.044 Uiso 0.30 1 calc PR A 3
C39C C 0.0843(11) 2.0503(9) 1.4007(8) 0.024(4) Uiso 0.20 1 d PD A 3
H39A H 0.0876 2.0878 1.3681 0.031 Uiso 0.20 1 calc PR A 3
H39B H 0.1569 2.0713 1.4303 0.031 Uiso 0.20 1 calc PR A 3
C40 C -0.0244(3) 2.0718(4) 1.4369(2) 0.0699(13) Uani 1 1 d D . .
H401 H -0.0237 2.1375 1.4666 0.105 Uiso 1 1 d R A .
H402 H -0.0755 2.0674 1.3995 0.105 Uiso 1 1 d R . .
H403 H -0.0515 2.0199 1.4559 0.105 Uiso 1 1 d R . .
C41A C 0.0861(6) 1.9178(5) 1.2122(4) 0.0291(15) Uani 0.50 1 d PD A 1
H411 H 0.0765 1.8588 1.1739 0.038 Uiso 0.50 1 d PR A 1
H412 H 0.0103 1.9225 1.2302 0.038 Uiso 0.50 1 d PR A 1
C42A C 0.1173(4) 2.0206(4) 1.1981(2) 0.0481(12) Uani 0.80 1 d PD A 1
H421 H 0.1926 2.0168 1.1829 0.072 Uiso 0.80 1 d PR A 1
H422 H 0.0654 2.0247 1.1629 0.072 Uiso 0.80 1 d PR A 1
H423 H 0.1202 2.0794 1.2338 0.072 Uiso 0.80 1 d PR A 1
C41B C 0.1569(14) 2.0061(12) 1.2147(8) 0.039(5) Uiso 0.20 1 d PD A 2
H413 H 0.1189 2.0665 1.2355 0.051 Uiso 0.20 1 d PR A 2
H414 H 0.2059 2.0245 1.1836 0.051 Uiso 0.20 1 d PR A 2
C42B C 0.0641(14) 1.9182(12) 1.1804(9) 0.040(4) Uiso 0.20 1 d PD A 2
H424 H 0.0149 1.9378 1.1483 0.059 Uiso 0.20 1 d PR A 2
H425 H 0.0156 1.9008 1.2114 0.059 Uiso 0.20 1 d PR A 2
H426 H 0.1024 1.8589 1.1597 0.059 Uiso 0.20 1 d PR A 2
C41C C 0.0950(10) 1.9451(9) 1.2353(5) 0.033(4) Uiso 0.30 1 d PD A 3
H415 H 0.0389 1.9842 1.2578 0.049 Uiso 0.30 1 d PR A 3
H416 H 0.0604 1.8760 1.2166 0.049 Uiso 0.30 1 d PR A 3
C43 C 0.5298(2) 0.1586(2) 0.62572(13) 0.0263(6) Uani 1 1 d . . .
C44 C 0.5005(2) 0.0704(2) 0.60008(13) 0.0261(6) Uani 1 1 d . . .
C45 C 0.4657(2) -0.0357(2) 0.56934(12) 0.0250(6) Uani 1 1 d . . .
C46 C 0.5487(2) -0.1024(2) 0.55006(14) 0.0285(6) Uani 1 1 d . . .
H46 H 0.6292 -0.0773 0.5572 0.034 Uiso 1 1 d R . .
C47 C 0.5148(2) -0.2047(2) 0.52059(13) 0.0260(6) Uani 1 1 d . . .
H47 H 0.5720 -0.2491 0.5075 0.031 Uiso 1 1 d R . .
C48 C 0.3972(2) -0.2429(2) 0.51018(12) 0.0238(6) Uani 1 1 d . . .
C49 C 0.3140(3) -0.1772(2) 0.52918(16) 0.0380(8) Uani 1 1 d . . .
H49 H 0.2337 -0.2028 0.5225 0.046 Uiso 1 1 d R . .
C50 C 0.3478(3) -0.0753(2) 0.55804(16) 0.0413(8) Uani 1 1 d . . .
H50 H 0.2903 -0.0311 0.5708 0.050 Uiso 1 1 d R . .
C51 C 0.3605(2) -0.3505(2) 0.47783(12) 0.0223(6) Uani 1 1 d . . .
C52 C 0.3797(2) -0.5024(2) 0.42519(12) 0.0235(6) Uani 1 1 d . . .
C53 C 0.4407(2) -0.5853(2) 0.39146(12) 0.0228(6) Uani 1 1 d . . .
C54 C 0.5604(2) -0.5713(2) 0.38822(13) 0.0258(6) Uani 1 1 d . B .
H54 H 0.6032 -0.5072 0.4094 0.031 Uiso 1 1 d R . .
C55 C 0.6176(3) -0.6491(2) 0.35434(13) 0.0293(6) Uani 1 1 d . . .
H55 H 0.6992 -0.6384 0.3524 0.035 Uiso 1 1 d R B .
C56 C 0.5549(3) -0.7429(2) 0.32319(13) 0.0292(6) Uani 1 1 d . B .
C57 C 0.4347(3) -0.7583(2) 0.32590(14) 0.0325(7) Uani 1 1 d . . .
H57 H 0.3922 -0.8224 0.3044 0.039 Uiso 1 1 d R B .
C58 C 0.3784(3) -0.6805(2) 0.35987(14) 0.0299(6) Uani 1 1 d . B .
H58 H 0.2967 -0.6912 0.3617 0.036 Uiso 1 1 d R . .
C59A C 0.7173(6) -0.8224(5) 0.2897(3) 0.0361(14) Uiso 0.50 1 d P B 1
H591 H 0.7531 -0.8070 0.3341 0.047 Uiso 0.50 1 d PR B 1
H592 H 0.7518 -0.7700 0.2711 0.047 Uiso 0.50 1 d PR B 1
C60A C 0.7444(6) -0.9258(5) 0.2530(3) 0.0396(15) Uiso 0.50 1 d P B 1
H60A H 0.8303 -0.9268 0.2616 0.051 Uiso 0.50 1 d PR B 1
C61A C 0.7208(6) -0.8896(6) 0.1790(3) 0.0369(15) Uiso 0.50 1 d P B 1
H611 H 0.6366 -0.9035 0.1638 0.048 Uiso 0.50 1 d PR B 1
H612 H 0.7434 -0.8154 0.1879 0.048 Uiso 0.50 1 d PR B 1
C62A C 0.7888(6) -0.9461(5) 0.1269(3) 0.0338(14) Uiso 0.50 1 d PD B 1
H621 H 0.7344 -0.9959 0.0936 0.044 Uiso 0.50 1 d PR B 1
H622 H 0.8448 -0.9841 0.1448 0.044 Uiso 0.50 1 d PR B 1
C63A C 0.8556(9) -0.8727(7) 0.0978(4) 0.058(2) Uiso 0.50 1 d PD B 1
H631 H 0.9135 -0.8256 0.1304 0.076 Uiso 0.50 1 d PR B 1
H632 H 0.8004 -0.8319 0.0820 0.076 Uiso 0.50 1 d PR B 1
C64A C 0.9189(8) -0.9336(7) 0.0409(4) 0.068(2) Uiso 0.50 1 d PD B 1
H641 H 0.9610 -0.8852 0.0226 0.101 Uiso 0.50 1 d PR B 1
H642 H 0.8613 -0.9795 0.0084 0.101 Uiso 0.50 1 d PR B 1
H643 H 0.9742 -0.9734 0.0568 0.101 Uiso 0.50 1 d PR B 1
C65A C 0.6852(7) -1.0089(5) 0.2762(3) 0.0462(17) Uiso 0.50 1 d P B 1
H651 H 0.6797 -0.9803 0.3220 0.060 Uiso 0.50 1 d PR B 1
H652 H 0.6045 -1.0255 0.2549 0.060 Uiso 0.50 1 d PR B 1
C59B C 0.5741(5) -0.9098(4) 0.2553(3) 0.0295(13) Uiso 0.50 1 d P B 2
H593 H 0.5066 -0.9072 0.2255 0.038 Uiso 0.50 1 d PR B 2
H594 H 0.5474 -0.9513 0.2830 0.038 Uiso 0.50 1 d PR B 2
C60B C 0.6682(5) -0.9601(4) 0.2179(3) 0.0252(12) Uiso 0.50 1 d P B 2
H60B H 0.6262 -1.0282 0.1940 0.033 Uiso 0.50 1 d PR B 2
C61B C 0.7188(7) -0.9401(7) 0.1832(4) 0.057(2) Uiso 0.50 1 d P B 2
H613 H 0.6560 -0.9132 0.1616 0.075 Uiso 0.50 1 d PR B 2
H614 H 0.7191 -1.0102 0.1556 0.075 Uiso 0.50 1 d PR B 2
C62B C 0.8226(9) -0.8901(8) 0.1571(4) 0.074(3) Uiso 0.50 1 d PD B 2
H623 H 0.8291 -0.8155 0.1763 0.096 Uiso 0.50 1 d PR B 2
H624 H 0.8951 -0.9141 0.1716 0.096 Uiso 0.50 1 d PR B 2
C63B C 0.8169(9) -0.9083(9) 0.0875(4) 0.077(3) Uiso 0.50 1 d PD B 2
H633 H 0.7947 -0.9821 0.0679 0.100 Uiso 0.50 1 d PR B 2
H634 H 0.7539 -0.8723 0.0738 0.100 Uiso 0.50 1 d PR B 2
C64B C 0.9266(8) -0.8790(7) 0.0624(5) 0.064(2) Uiso 0.50 1 d PD B 2
H644 H 0.9139 -0.8953 0.0161 0.096 Uiso 0.50 1 d PR B 2
H645 H 0.9894 -0.9156 0.0746 0.096 Uiso 0.50 1 d PR B 2
H646 H 0.9482 -0.8056 0.0803 0.096 Uiso 0.50 1 d PR B 2
C65B C 0.7636(5) -0.9891(4) 0.2610(3) 0.0278(12) Uiso 0.50 1 d P B 2
H653 H 0.7730 -0.9389 0.3033 0.036 Uiso 0.50 1 d PR B 2
H654 H 0.8389 -0.9857 0.2428 0.036 Uiso 0.50 1 d PR B 2
C66 C 0.7331(4) -1.0973(3) 0.2697(2) 0.0619(11) Uani 1 1 d . . .
H661 H 0.7945 -1.1118 0.2967 0.093 Uiso 0.50 1 d PR B 1
H662 H 0.6612 -1.1002 0.2883 0.093 Uiso 0.50 1 d PR B 1
H663 H 0.7252 -1.1467 0.2290 0.093 Uiso 0.50 1 d PR B 1
H664 H 0.6857 -1.1423 0.2867 0.093 Uiso 0.50 1 d PR B 2
H665 H 0.7372 -1.1286 0.2255 0.093 Uiso 0.50 1 d PR B 2
H666 H 0.8102 -1.0837 0.2918 0.093 Uiso 0.50 1 d PR B 2
Cl1 Cl -0.08173(6) -0.61117(6) 0.43109(3) 0.03477(18) Uani 1 1 d . . .
Cl2 Cl -0.04611(7) -0.56035(7) 0.31365(4) 0.0428(2) Uani 1 1 d . . .
Cl3 Cl 0.03569(8) -0.74203(6) 0.33489(5) 0.0484(2) Uani 1 1 d . . .
C67 C 0.0125(3) -0.6154(2) 0.37184(14) 0.0317(7) Uani 1 1 d . . .
H67 H 0.0891 -0.5757 0.3919 0.038 Uiso 1 1 d R . .
Cl4 Cl 0.19844(7) 0.35537(6) 0.51538(4) 0.03922(19) Uani 1 1 d . . .
Cl5 Cl -0.00023(8) 0.30752(8) 0.57800(5) 0.0592(3) Uani 1 1 d . . .
Cl6 Cl 0.20654(10) 0.20018(7) 0.58128(5) 0.0628(3) Uani 1 1 d . . .
C68 C 0.1537(3) 0.3167(2) 0.58019(16) 0.0401(8) Uani 1 1 d . . .
H68 H 0.1879 0.3695 0.6199 0.048 Uiso 1 1 d R . .
Cl7 Cl 0.82424(9) 1.70013(8) 0.95691(5) 0.0634(3) Uani 1 1 d . C .
Cl8A Cl 0.99153(14) 1.65025(18) 1.04511(10) 0.0842(6) Uani 0.80 1 d PD C 1
Cl9A Cl 0.83859(18) 1.80166(12) 1.08882(8) 0.0880(5) Uani 0.80 1 d P C 1
Cl9B Cl 0.9206(6) 1.7926(4) 1.0920(3) 0.0611(13) Uiso 0.20 1 d P C 2
Cl8B Cl 0.9779(6) 1.6002(4) 1.0197(3) 0.0522(16) Uiso 0.20 1 d PD C 2
C69 C 0.8555(3) 1.6858(3) 1.03320(18) 0.0499(9) Uani 1 1 d D . .
H69 H 0.7968 1.6318 1.0387 0.060 Uiso 1 1 d R C .

loop_
_atom_site_aniso_label
_atom_site_aniso_U_11
_atom_site_aniso_U_22
_atom_site_aniso_U_33
_atom_site_aniso_U_23
_atom_site_aniso_U_13
_atom_site_aniso_U_12
S1 0.0246(4) 0.0241(4) 0.0273(4) 0.0072(3) 0.0056(3) 0.0042(3)
S2 0.0210(4) 0.0236(4) 0.0308(4) 0.0086(3) 0.0039(3) 0.0002(3)
O1 0.0390(12) 0.0257(11) 0.0246(10) 0.0092(9) -0.0061(9) -0.0090(9)
O2 0.0203(10) 0.0235(10) 0.0246(10) 0.0049(8) 0.0027(8) 0.0025(8)
O3 0.0457(17) 0.112(3) 0.084(2) 0.062(2) 0.0280(15) 0.0449(17)
O4 0.0763(19) 0.0367(14) 0.0470(15) 0.0070(11) 0.0210(13) 0.0280(13)
N1 0.0486(16) 0.0269(13) 0.0216(13) 0.0052(11) 0.0058(11) -0.0058(12)
N2 0.0427(16) 0.0277(13) 0.0226(12) 0.0082(11) 0.0040(11) -0.0059(11)
N3 0.0254(13) 0.0264(13) 0.0288(13) 0.0034(10) 0.0066(10) 0.0003(10)
N4 0.0243(13) 0.0273(13) 0.0280(13) 0.0051(10) 0.0051(10) 0.0002(10)
C1 0.0266(15) 0.0251(15) 0.0216(14) 0.0078(12) 0.0031(11) 0.0016(12)
C2 0.0333(17) 0.0247(15) 0.0263(15) 0.0099(12) -0.0012(12) -0.0027(12)
C3 0.0252(16) 0.0315(17) 0.0362(17) 0.0103(14) -0.0025(13) -0.0069(13)
C4 0.0218(15) 0.0316(16) 0.0361(17) 0.0122(13) 0.0013(12) -0.0004(12)
C5 0.0210(15) 0.0331(16) 0.0300(16) 0.0100(13) 0.0075(12) 0.0000(12)
C6 0.0259(15) 0.0321(16) 0.0278(15) 0.0072(13) 0.0086(12) 0.0038(12)
C7 0.0285(15) 0.0265(15) 0.0198(14) 0.0085(11) 0.0027(11) 0.0027(12)
C8 0.0241(14) 0.0262(15) 0.0207(14) 0.0074(11) 0.0035(11) 0.0013(11)
C9 0.0211(14) 0.0207(13) 0.0213(13) 0.0085(11) 0.0023(10) 0.0021(11)
C10 0.0219(14) 0.0236(14) 0.0203(13) 0.0105(11) -0.0003(10) -0.0002(11)
C11 0.0234(14) 0.0253(14) 0.0235(14) 0.0100(12) 0.0031(11) 0.0012(11)
C12 0.0243(15) 0.0287(15) 0.0220(14) 0.0128(12) 0.0028(11) 0.0022(12)
C13 0.0222(14) 0.0231(14) 0.0208(13) 0.0104(11) 0.0021(10) 0.0013(11)
C14 0.0229(14) 0.0210(14) 0.0226(14) 0.0089(11) 0.0030(11) 0.0024(11)
C15 0.0232(15) 0.0371(17) 0.0296(15) 0.0145(13) 0.0059(12) 0.0073(12)
C16 0.0181(14) 0.0317(16) 0.0346(16) 0.0155(13) 0.0051(12) 0.0023(12)
C17 0.0311(18) 0.0401(19) 0.049(2) 0.0097(16) 0.0129(15) 0.0061(14)
C18 0.0239(16) 0.0383(18) 0.055(2) 0.0175(16) 0.0082(14) -0.0021(14)
C19 0.0349(17) 0.0285(17) 0.0269(15) 0.0084(13) 0.0001(13) -0.0055(13)
C20 0.0424(19) 0.0375(18) 0.0218(15) 0.0086(14) 0.0025(13) -0.0052(14)
C21 0.048(2) 0.0260(16) 0.0193(14) 0.0053(12) -0.0010(13) -0.0055(14)
C22 0.046(2) 0.0356(18) 0.0253(16) 0.0060(14) 0.0018(14) -0.0044(15)
C23 0.047(2) 0.0330(17) 0.0243(16) 0.0065(13) -0.0011(14) -0.0114(14)
C24 0.049(2) 0.0278(16) 0.0176(14) 0.0080(12) -0.0034(13) -0.0057(14)
C25 0.049(2) 0.0278(16) 0.0255(16) 0.0074(13) 0.0024(14) -0.0039(14)
C26 0.0443(19) 0.0277(16) 0.0277(16) 0.0081(13) 0.0002(14) -0.0094(14)
C27 0.0410(18) 0.0277(16) 0.0191(14) 0.0084(12) -0.0007(12) -0.0051(13)
C28 0.0361(17) 0.0278(16) 0.0210(14) 0.0107(12) -0.0059(12) -0.0088(13)
C29 0.0304(16) 0.0323(16) 0.0266(15) 0.0165(13) -0.0046(12) -0.0039(13)
C30 0.0239(15) 0.0375(17) 0.0272(15) 0.0142(13) -0.0021(12) -0.0006(13)
C31 0.0368(18) 0.0429(19) 0.0323(17) 0.0171(14) 0.0017(13) 0.0095(14)
C32 0.0313(18) 0.079(3) 0.054(2) 0.047(2) 0.0095(16) 0.0229(18)
C33 0.0220(17) 0.081(3) 0.071(3) 0.056(2) -0.0034(17) -0.0035(18)
C34 0.0346(19) 0.053(2) 0.047(2) 0.0329(18) -0.0092(15) -0.0105(16)
C35 0.072(3) 0.137(5) 0.050(3) 0.037(3) 0.012(2) 0.073(3)
C36A 0.021(3) 0.021(3) 0.037(3) 0.007(3) 0.004(3) -0.002(3)
C37A 0.047(8) 0.114(11) 0.042(6) 0.036(7) 0.012(5) 0.054(9)
C38A 0.037(4) 0.035(4) 0.040(4) -0.004(3) -0.005(3) 0.015(4)
C40 0.040(2) 0.107(4) 0.062(3) 0.015(3) 0.0137(19) 0.023(2)
C41A 0.027(3) 0.044(4) 0.018(4) 0.009(3) 0.001(3) 0.015(3)
C42A 0.050(3) 0.062(3) 0.043(3) 0.027(2) 0.012(2) 0.025(2)
C43 0.0260(15) 0.0333(17) 0.0221(14) 0.0097(13) 0.0053(11) 0.0084(13)
C44 0.0246(15) 0.0320(17) 0.0216(14) 0.0062(12) 0.0038(11) 0.0056(12)
C45 0.0263(15) 0.0275(15) 0.0197(14) 0.0038(11) 0.0030(11) 0.0025(12)
C46 0.0207(15) 0.0295(16) 0.0342(16) 0.0083(13) 0.0013(12) 0.0007(12)
C47 0.0219(14) 0.0261(15) 0.0291(15) 0.0053(12) 0.0012(11) 0.0062(12)
C48 0.0250(15) 0.0268(15) 0.0196(13) 0.0058(11) 0.0038(11) 0.0037(11)
C49 0.0204(15) 0.0325(17) 0.051(2) -0.0064(15) 0.0082(14) 0.0015(13)
C50 0.0268(17) 0.0318(18) 0.056(2) -0.0060(15) 0.0111(15) 0.0067(14)
C51 0.0196(14) 0.0289(15) 0.0190(13) 0.0058(11) 0.0043(10) 0.0066(11)
C52 0.0219(14) 0.0243(14) 0.0227(14) 0.0060(11) 0.0003(11) -0.0027(11)
C53 0.0232(14) 0.0233(14) 0.0225(14) 0.0076(11) 0.0014(11) 0.0029(11)
C54 0.0237(15) 0.0239(14) 0.0273(15) 0.0045(12) -0.0039(11) 0.0028(11)
C55 0.0229(15) 0.0332(17) 0.0312(16) 0.0081(13) -0.0011(12) 0.0063(12)
C56 0.0367(17) 0.0264(15) 0.0249(15) 0.0062(12) 0.0022(12) 0.0097(13)
C57 0.0393(18) 0.0247(15) 0.0304(16) 0.0046(13) 0.0029(13) -0.0022(13)
C58 0.0262(15) 0.0294(16) 0.0337(16) 0.0087(13) 0.0042(12) 0.0002(12)
C66 0.053(2) 0.064(3) 0.082(3) 0.050(2) -0.008(2) 0.001(2)
Cl1 0.0252(4) 0.0482(5) 0.0304(4) 0.0107(3) 0.0017(3) 0.0035(3)
Cl2 0.0372(5) 0.0555(5) 0.0440(5) 0.0262(4) 0.0048(4) 0.0102(4)
Cl3 0.0435(5) 0.0390(5) 0.0635(6) 0.0105(4) 0.0167(4) 0.0108(4)
C67 0.0240(15) 0.0352(17) 0.0367(17) 0.0115(14) 0.0020(13) 0.0046(13)
Cl4 0.0324(4) 0.0459(5) 0.0415(4) 0.0171(4) 0.0004(3) 0.0041(3)
Cl5 0.0432(5) 0.0761(7) 0.0546(6) 0.0141(5) 0.0105(4) -0.0056(5)
Cl6 0.0746(7) 0.0430(5) 0.0703(7) 0.0267(5) -0.0245(5) -0.0010(5)
C68 0.043(2) 0.0386(19) 0.0355(18) 0.0097(15) -0.0059(14) 0.0006(15)
Cl7 0.0635(7) 0.0681(7) 0.0584(6) 0.0268(5) 0.0015(5) -0.0187(5)
Cl8A 0.0515(9) 0.1315(18) 0.0955(14) 0.0636(14) 0.0314(9) 0.0272(11)
Cl9A 0.0975(14) 0.0765(11) 0.0726(10) -0.0110(8) 0.0192(9) 0.0082(9)
C69 0.044(2) 0.051(2) 0.056(2) 0.0168(18) 0.0165(17) -0.0062(17)

loop_
_geom_bond_atom_site_label_1
_geom_bond_atom_site_label_2
_geom_bond_distance
_geom_bond_site_symmetry_2
_geom_bond_publ_flag
S1 C14 1.748(3) . ?
S1 C15 1.756(3) . ?
S2 C14 1.746(3) . ?
S2 C16 1.750(3) . ?
O1 C28 1.365(3) . ?
O1 C27 1.368(4) . ?
O2 C52 1.366(3) . ?
O2 C51 1.366(3) . ?
O3 C32 1.364(4) . ?
O3 C35 1.390(6) . ?
O4 C59A 1.231(7) . ?
O4 C59B 1.289(6) . ?
O4 C56 1.353(3) . ?
N1 C27 1.290(4) . ?
N1 N2 1.403(3) . ?
N2 C28 1.295(4) . ?
N3 C51 1.288(3) . ?
N3 N4 1.411(3) . ?
N4 C52 1.296(3) . ?
C1 C10 1.393(4) . ?
C1 C2 1.395(4) . ?
C2 C3 1.403(4) . ?
C2 C19 1.448(4) . ?
C3 C4 1.375(4) . ?
C4 C11 1.394(4) . ?
C5 C6 1.377(4) . ?
C5 C12 1.399(4) . ?
C6 C7 1.400(4) . ?
C7 C8 1.403(4) . ?
C7 C43 1.442(4) . ?
C8 C13 1.388(4) . ?
C9 C14 1.364(4) . ?
C9 C10 1.464(4) . ?
C9 C13 1.479(4) . ?
C10 C11 1.417(4) . ?
C11 C12 1.445(4) . ?
C12 C13 1.412(4) . ?
C15 C16 1.333(4) . ?
C15 C17 1.506(4) . ?
C16 C18 1.501(4) . ?
C19 C20 1.189(4) . ?
C20 C21 1.441(4) . ?
C21 C22 1.395(4) . ?
C21 C26 1.402(4) . ?
C22 C23 1.371(4) . ?
C23 C24 1.392(5) . ?
C24 C25 1.393(4) . ?
C24 C27 1.461(4) . ?
C25 C26 1.379(4) . ?
C28 C29 1.452(4) . ?
C29 C30 1.394(4) . ?
C29 C34 1.396(4) . ?
C30 C31 1.379(4) . ?
C31 C32 1.388(5) . ?
C32 C33 1.382(5) . ?
C33 C34 1.372(5) . ?
C35 C36B 1.538(9) . ?
C35 C36A 1.563(6) . ?
C35 C36C 1.582(8) . ?
C36A C37A 1.469(13) . ?
C36A C41A 1.532(8) . ?
C37A C38A 1.552(10) . ?
C38A C39A 1.492(9) . ?
C39A C40 1.495(8) . ?
C36B C37B 1.524(10) . ?
C36B C41B 1.537(10) . ?
C37B C38B 1.540(10) . ?
C38B C39B 1.554(9) . ?
C39B C40 1.636(8) . ?
C36C C41C 1.518(9) . ?
C36C C37C 1.529(8) . ?
C37C C38C 1.543(8) . ?
C38C C39C 1.522(9) . ?
C39C C40 1.549(9) . ?
C41A C42A 1.540(7) . ?
C42A C41C 1.498(9) . ?
C41B C42B 1.524(10) . ?
C43 C44 1.193(4) . ?
C44 C45 1.434(4) . ?
C45 C46 1.396(4) . ?
C45 C50 1.398(4) . ?
C46 C47 1.383(4) . ?
C47 C48 1.389(4) . ?
C48 C49 1.388(4) . ?
C48 C51 1.462(4) . ?
C49 C50 1.376(4) . ?
C52 C53 1.453(4) . ?
C53 C54 1.389(4) . ?
C53 C58 1.403(4) . ?
C54 C55 1.381(4) . ?
C55 C56 1.388(4) . ?
C56 C57 1.394(4) . ?
C57 C58 1.376(4) . ?
C59A C60A 1.504(9) . ?
C60A C65A 1.501(10) . ?
C60A C61A 1.832(9) . ?
C61A C62A 1.520(9) . ?
C62A C63A 1.517(9) . ?
C63A C64A 1.577(10) . ?
C65A C66 1.355(7) . ?
C59B C60B 1.519(8) . ?
C60B C61B 1.075(9) . ?
C60B C65B 1.546(8) . ?
C61B C62B 1.554(12) . ?
C62B C63B 1.478(10) . ?
C63B C64B 1.487(10) . ?
C65B C66 1.559(7) . ?
Cl1 C67 1.757(3) . ?
Cl2 C67 1.772(3) . ?
Cl3 C67 1.762(3) . ?
Cl4 C68 1.748(3) . ?
Cl5 C68 1.769(4) . ?
Cl6 C68 1.765(3) . ?
Cl7 C69 1.755(4) . ?
Cl8A C69 1.708(4) . ?
Cl9A C69 1.762(4) . ?
Cl9B C69 1.734(7) . ?
Cl8B C69 1.908(7) . ?
